data_2015694
loop_
_publ_author_name
'Kreisel, Kevin A.'
'Yap, Glenn P. A. '
'Theopold, Klaus H.'

_publ_section_title
Tetra-\m-chloro-1:2\k^4^<i>Cl</i>;1:3\k^4^<i>Cl</i>-dimethyl-2\k<i>C</i>,3\k<i>C</i>-tetrakis(tetrahydrofuran)-1\k^2^<i>O</i>,2\k<i>O</i>,3\k<i>O</i>-chromium(II)dizinc(II)
_journal_coeditor_code GZ3045
_journal_issue 12
_journal_name_full 'Acta Crystallographica Section C'
_journal_page_first m569
_journal_page_last m570
_journal_paper_doi 10.1107/S0108270106041783
_journal_volume 62
_journal_year 2006
_chemical_formula_iupac '[Cr Zn2 (C H3)2 Cl4 (C4 H8 O)4]'
_chemical_formula_moiety 'C18 H38 Cl4 Cr O4 Zn2'
_chemical_formula_sum 'C18 H38 Cl4 Cr O4 Zn2'
_chemical_formula_weight 643.02
_chemical_name_systematic
;
Tetra-\m-chloro-1:2\k^4^Cl;1:3\k^4^Cl-dimethyl-2\kC,3\kC-
tetrakis(tetrahydrofuran)-1\k^2^O,2\kO,3\kO-chromium(II)dizinc(II)
;
_space_group_IT_number 2
_symmetry_cell_setting triclinic
_symmetry_space_group_name_Hall '-P 1'
_symmetry_space_group_name_H-M 'P -1'
_atom_sites_solution_hydrogens geom
_atom_sites_solution_primary direct
_atom_sites_solution_secondary difmap
_audit_creation_method SHELXL-97
_cell_angle_alpha 68.759(2)
_cell_angle_beta 71.741(2)
_cell_angle_gamma 77.434(2)
_cell_formula_units_Z 1
_cell_length_a 7.8530(14)
_cell_length_b 8.8695(16)
_cell_length_c 10.7901(19)
_cell_measurement_reflns_used 980
_cell_measurement_temperature 120(2)
_cell_measurement_theta_max 27.95
_cell_measurement_theta_min 2.75
_cell_volume 660.6(2)
_computing_cell_refinement 'SAINT (Bruker, 2002)'
_computing_data_collection 'SMART (Bruker, 2002)'
_computing_data_reduction SAINT
_computing_molecular_graphics 'SHELXTL (Sheldrick, 2001)'
_computing_publication_material SHELXTL
_computing_structure_refinement 'SHELXL97 (Sheldrick, 1997)'
_computing_structure_solution 'SHELXS97 (Sheldrick, 1997)'
_diffrn_ambient_temperature 120(2)
_diffrn_detector_area_resol_mean 836.6
_diffrn_measured_fraction_theta_full 0.991
_diffrn_measured_fraction_theta_max 0.906
_diffrn_measurement_device_type 'Bruker APEX'
_diffrn_measurement_method \w
_diffrn_radiation_monochromator graphite
_diffrn_radiation_source 'fine-focus sealed tube'
_diffrn_radiation_type MoK\a
_diffrn_radiation_wavelength 0.71073
_diffrn_reflns_av_R_equivalents 0.0160
_diffrn_reflns_av_sigmaI/netI 0.0198
_diffrn_reflns_limit_h_max 9
_diffrn_reflns_limit_h_min -10
_diffrn_reflns_limit_k_max 11
_diffrn_reflns_limit_k_min -11
_diffrn_reflns_limit_l_max 14
_diffrn_reflns_limit_l_min -14
_diffrn_reflns_number 7317
_diffrn_reflns_theta_full 26.50
_diffrn_reflns_theta_max 28.17
_diffrn_reflns_theta_min 2.10
_diffrn_standards_decay_% 1
_diffrn_standards_interval_count 0
_diffrn_standards_interval_time 0
_diffrn_standards_number 0
_exptl_absorpt_coefficient_mu 2.630
_exptl_absorpt_correction_T_max 0.9021
_exptl_absorpt_correction_T_min 0.7789
_exptl_absorpt_correction_type multi-scan
_exptl_absorpt_process_details '(SADABS; Sheldrick, 2003)'
_exptl_crystal_colour colourless
_exptl_crystal_density_diffrn 1.616
_exptl_crystal_density_method 'not measured'
_exptl_crystal_description block
_exptl_crystal_F_000 330
_exptl_crystal_size_max 0.10
_exptl_crystal_size_mid 0.06
_exptl_crystal_size_min 0.04
_refine_diff_density_max 0.358
_refine_diff_density_min -0.224
_refine_ls_extinction_method none
_refine_ls_goodness_of_fit_ref 1.030
_refine_ls_hydrogen_treatment constr
_refine_ls_matrix_type full
_refine_ls_number_parameters 134
_refine_ls_number_reflns 2938
_refine_ls_number_restraints 1
_refine_ls_restrained_S_all 1.030
_refine_ls_R_factor_all 0.0239
_refine_ls_R_factor_gt 0.0226
_refine_ls_shift/su_max 0.001
_refine_ls_shift/su_mean 0.000
_refine_ls_structure_factor_coef Fsqd
_refine_ls_weighting_details 'calc w=1/[\s^2^(Fo^2^)+(0.0337P)^2^+0.2798P] where P=(Fo^2^+2Fc^2^)/3'
_refine_ls_weighting_scheme calc
_refine_ls_wR_factor_gt 0.0581
_refine_ls_wR_factor_ref 0.0592
_reflns_number_gt 2794
_reflns_number_total 2938
_reflns_threshold_expression I>2\s(I)
_cod_data_source_file gz3045.cif
_cod_data_source_block I
_cod_database_code 2015694
_cod_database_fobs_code 2015694

loop_
_symmetry_equiv_pos_as_xyz
'x, y, z'
'-x, -y, -z'

loop_
_atom_site_type_symbol
_atom_site_label
_atom_site_fract_x
_atom_site_fract_y
_atom_site_fract_z
_atom_site_U_iso_or_equiv
_atom_site_adp_type
_atom_site_calc_flag
_atom_site_refinement_flags
_atom_site_occupancy
Zn Zn1 0.12951(3) 0.91456(2) 0.301086(19) 0.01957(7) Uani d U 1
Cr Cr1 0.0000 1.0000 0.0000 0.01439(9) Uani d S 1
Cl Cl1 -0.10738(5) 1.09447(5) 0.22835(4) 0.01946(9) Uani d . 1
Cl Cl2 0.26459(5) 0.85785(5) 0.08810(4) 0.01968(9) Uani d U 1
O O1 0.13570(15) 1.20042(14) -0.11310(12) 0.0195(2) Uani d . 1
O O2 0.29183(18) 1.08799(15) 0.27424(13) 0.0241(3) Uani d . 1
C C1 0.1294(3) 0.7330(2) 0.47226(19) 0.0300(4) Uani d . 1
H H1A 0.0541 0.7682 0.5507 0.045 Uiso calc R 1
H H1B 0.2531 0.6985 0.4819 0.045 Uiso calc R 1
H H1C 0.0808 0.6417 0.4697 0.045 Uiso calc R 1
C C2 0.3185(2) 1.1955(2) -0.2030(2) 0.0273(4) Uani d . 1
H H2A 0.3268 1.1417 -0.2710 0.033 Uiso calc R 1
H H2B 0.4067 1.1346 -0.1485 0.033 Uiso calc R 1
C C3 0.3558(3) 1.3703(2) -0.2748(2) 0.0294(4) Uani d . 1
H H3A 0.3391 1.4092 -0.3690 0.035 Uiso calc R 1
H H3B 0.4804 1.3827 -0.2801 0.035 Uiso calc R 1
C C4 0.2177(2) 1.4634(2) -0.18521(19) 0.0241(4) Uani d . 1
H H4A 0.2619 1.4621 -0.1083 0.029 Uiso calc R 1
H H4B 0.1879 1.5777 -0.2398 0.029 Uiso calc R 1
C C5 0.0571(2) 1.3689(2) -0.1332(2) 0.0234(4) Uani d . 1
H H5A -0.0213 1.3836 -0.0455 0.028 Uiso calc R 1
H H5B -0.0151 1.4045 -0.2015 0.028 Uiso calc R 1
C C6 0.3039(3) 1.2418(2) 0.16305(19) 0.0255(4) Uani d . 1
H H6A 0.1832 1.3051 0.1644 0.031 Uiso calc R 1
H H6B 0.3557 1.2232 0.0728 0.031 Uiso calc R 1
C C7 0.4267(3) 1.3306(2) 0.1891(2) 0.0281(4) Uani d . 1
H H7A 0.3970 1.4502 0.1531 0.034 Uiso calc R 1
H H7B 0.5551 1.3005 0.1467 0.034 Uiso calc R 1
C C8 0.3863(3) 1.2716(2) 0.3456(2) 0.0306(4) Uani d . 1
H H8A 0.4889 1.2808 0.3764 0.037 Uiso calc R 1
H H8B 0.2762 1.3341 0.3867 0.037 Uiso calc R 1
C C9 0.3588(3) 1.0954(2) 0.38312(19) 0.0246(4) Uani d . 1
H H9A 0.4740 1.0239 0.3878 0.030 Uiso calc R 1
H H9B 0.2700 1.0606 0.4734 0.030 Uiso calc R 1

loop_
_atom_site_aniso_label
_atom_site_aniso_U_11
_atom_site_aniso_U_22
_atom_site_aniso_U_33
_atom_site_aniso_U_12
_atom_site_aniso_U_13
_atom_site_aniso_U_23
Zn1 0.02186(12) 0.02004(11) 0.01819(11) -0.00295(8) -0.00913(8) -0.00399(8)
Cr1 0.01368(17) 0.01423(17) 0.01660(18) -0.00112(13) -0.00625(13) -0.00473(14)
Cl1 0.01863(19) 0.02114(19) 0.0218(2) 0.00005(15) -0.00807(15) -0.00949(15)
Cl2 0.01718(18) 0.0235(2) 0.0208(2) 0.00153(15) -0.00830(15) -0.00916(16)
O2 0.0307(7) 0.0248(6) 0.0221(6) -0.0082(5) -0.0147(5) -0.0039(5)
O1 0.0160(6) 0.0160(5) 0.0247(6) -0.0005(4) -0.0028(5) -0.0073(5)
C1 0.0348(10) 0.0267(9) 0.0218(9) -0.0001(8) -0.0082(8) -0.0013(7)
C2 0.0175(8) 0.0255(9) 0.0379(11) -0.0050(7) 0.0021(7) -0.0153(8)
C3 0.0270(9) 0.0243(9) 0.0282(10) -0.0037(7) -0.0013(8) -0.0031(8)
C4 0.0273(9) 0.0166(8) 0.0267(9) -0.0049(7) -0.0075(7) -0.0031(7)
C5 0.0219(8) 0.0156(8) 0.0310(9) 0.0010(7) -0.0061(7) -0.0079(7)
C6 0.0274(9) 0.0249(9) 0.0244(9) -0.0056(7) -0.0112(7) -0.0027(7)
C7 0.0262(9) 0.0273(9) 0.0334(10) -0.0069(7) -0.0085(8) -0.0097(8)
C8 0.0322(10) 0.0363(10) 0.0329(10) -0.0076(8) -0.0097(8) -0.0188(9)
C9 0.0254(9) 0.0335(10) 0.0206(8) -0.0029(7) -0.0109(7) -0.0113(7)

loop_
_atom_type_symbol
_atom_type_description
_atom_type_scat_dispersion_real
_atom_type_scat_dispersion_imag
_atom_type_scat_source
C C 0.0033 0.0016 'International Tables Vol C Tables 4.2.6.8 and 6.1.1.4'
H H 0.0000 0.0000 'International Tables Vol C Tables 4.2.6.8 and 6.1.1.4'
O O 0.0106 0.0060 'International Tables Vol C Tables 4.2.6.8 and 6.1.1.4'
Cl Cl 0.1484 0.1585 'International Tables Vol C Tables 4.2.6.8 and 6.1.1.4'
Cr Cr 0.3209 0.6236 'International Tables Vol C Tables 4.2.6.8 and 6.1.1.4'
Zn Zn 0.2839 1.4301 'International Tables Vol C Tables 4.2.6.8 and 6.1.1.4'

loop_
_geom_angle_atom_site_label_1
_geom_angle_atom_site_label_2
_geom_angle_atom_site_label_3
_geom_angle_site_symmetry_1
_geom_angle_site_symmetry_3
_geom_angle
C1 Zn1 O2 . . 111.80(7)
C1 Zn1 Cl1 . . 130.04(6)
O2 Zn1 Cl1 . . 97.36(4)
C1 Zn1 Cl2 . . 117.76(6)
O2 Zn1 Cl2 . . 98.98(4)
Cl1 Zn1 Cl2 . . 95.261(17)
O1 Cr1 O1 2_575 . 180.0000(10)
O1 Cr1 Cl2 2_575 . 90.19(4)
O1 Cr1 Cl2 . . 89.81(4)
O1 Cr1 Cl2 2_575 2_575 89.81(4)
O1 Cr1 Cl2 . 2_575 90.19(4)
Cl2 Cr1 Cl2 . 2_575 180.0
O1 Cr1 Cl1 2_575 . 88.09(4)
O1 Cr1 Cl1 . . 91.91(4)
Cl2 Cr1 Cl1 . . 84.326(15)
Cl2 Cr1 Cl1 2_575 . 95.674(15)
O1 Cr1 Cl1 2_575 2_575 91.91(4)
O1 Cr1 Cl1 . 2_575 88.09(4)
Cl2 Cr1 Cl1 . 2_575 95.674(15)
Cl2 Cr1 Cl1 2_575 2_575 84.326(15)
Cl1 Cr1 Cl1 . 2_575 180.0
Zn1 Cl1 Cr1 . . 87.281(16)
Zn1 Cl2 Cr1 . . 91.639(17)
C6 O2 C9 . . 110.02(13)
C6 O2 Zn1 . . 123.52(10)
C9 O2 Zn1 . . 123.81(11)
C5 O1 C2 . . 109.26(12)
C5 O1 Cr1 . . 125.54(10)
C2 O1 Cr1 . . 124.56(10)
Zn1 C1 H1A . . 109.5
Zn1 C1 H1B . . 109.5
H1A C1 H1B . . 109.5
Zn1 C1 H1C . . 109.5
H1A C1 H1C . . 109.5
H1B C1 H1C . . 109.5
O1 C2 C3 . . 106.21(14)
O1 C2 H2A . . 110.5
C3 C2 H2A . . 110.5
O1 C2 H2B . . 110.5
C3 C2 H2B . . 110.5
H2A C2 H2B . . 108.7
C2 C3 C4 . . 104.22(15)
C2 C3 H3A . . 110.9
C4 C3 H3A . . 110.9
C2 C3 H3B . . 110.9
C4 C3 H3B . . 110.9
H3A C3 H3B . . 108.9
C5 C4 C3 . . 102.30(14)
C5 C4 H4A . . 111.3
C3 C4 H4A . . 111.3
C5 C4 H4B . . 111.3
C3 C4 H4B . . 111.3
H4A C4 H4B . . 109.2
O1 C5 C4 . . 104.41(13)
O1 C5 H5A . . 110.9
C4 C5 H5A . . 110.9
O1 C5 H5B . . 110.9
C4 C5 H5B . . 110.9
H5A C5 H5B . . 108.9
O2 C6 C7 . . 105.12(14)
O2 C6 H6A . . 110.7
C7 C6 H6A . . 110.7
O2 C6 H6B . . 110.7
C7 C6 H6B . . 110.7
H6A C6 H6B . . 108.8
C6 C7 C8 . . 102.64(15)
C6 C7 H7A . . 111.2
C8 C7 H7A . . 111.2
C6 C7 H7B . . 111.2
C8 C7 H7B . . 111.2
H7A C7 H7B . . 109.2
C9 C8 C7 . . 102.88(15)
C9 C8 H8A . . 111.2
C7 C8 H8A . . 111.2
C9 C8 H8B . . 111.2
C7 C8 H8B . . 111.2
H8A C8 H8B . . 109.1
O2 C9 C8 . . 105.60(14)
O2 C9 H9A . . 110.6
C8 C9 H9A . . 110.6
O2 C9 H9B . . 110.6
C8 C9 H9B . . 110.6
H9A C9 H9B . . 108.8

loop_
_geom_bond_atom_site_label_1
_geom_bond_atom_site_label_2
_geom_bond_site_symmetry_2
_geom_bond_distance
Zn1 C1 . 1.9618(18)
Zn1 O2 . 2.0913(13)
Zn1 Cl1 . 2.3105(5)
Zn1 Cl2 . 2.3954(6)
Cr1 O1 2_575 2.0548(12)
Cr1 O1 . 2.0548(12)
Cr1 Cl2 . 2.4576(5)
Cr1 Cl2 2_575 2.4576(5)
Cr1 Cl1 . 2.7149(6)
Cr1 Cl1 2_575 2.7149(6)
O2 C6 . 1.452(2)
O2 C9 . 1.455(2)
O1 C5 . 1.4523(19)
O1 C2 . 1.461(2)
C1 H1A . 0.9800
C1 H1B . 0.9800
C1 H1C . 0.9800
C2 C3 . 1.508(3)
C2 H2A . 0.9900
C2 H2B . 0.9900
C3 C4 . 1.524(3)
C3 H3A . 0.9900
C3 H3B . 0.9900
C4 C5 . 1.511(2)
C4 H4A . 0.9900
C4 H4B . 0.9900
C5 H5A . 0.9900
C5 H5B . 0.9900
C6 C7 . 1.514(3)
C6 H6A . 0.9900
C6 H6B . 0.9900
C7 C8 . 1.524(3)
C7 H7A . 0.9900
C7 H7B . 0.9900
C8 C9 . 1.513(3)
C8 H8A . 0.9900
C8 H8B . 0.9900
C9 H9A . 0.9900
C9 H9B . 0.9900

loop_
_geom_torsion_atom_site_label_1
_geom_torsion_atom_site_label_2
_geom_torsion_atom_site_label_3
_geom_torsion_atom_site_label_4
_geom_torsion_site_symmetry_1
_geom_torsion
C1 Zn1 Cl1 Cr1 . -124.30(8)
O2 Zn1 Cl1 Cr1 . 108.99(4)
Cl2 Zn1 Cl1 Cr1 . 9.204(14)
O1 Cr1 Cl1 Zn1 2_575 81.41(4)
O1 Cr1 Cl1 Zn1 . -98.59(4)
Cl2 Cr1 Cl1 Zn1 . -8.975(14)
Cl2 Cr1 Cl1 Zn1 2_575 171.025(14)
C1 Zn1 Cl2 Cr1 . 130.96(7)
O2 Zn1 Cl2 Cr1 . -108.50(4)
Cl1 Zn1 Cl2 Cr1 . -10.170(15)
O1 Cr1 Cl2 Zn1 2_575 -79.41(4)
O1 Cr1 Cl2 Zn1 . 100.59(4)
Cl1 Cr1 Cl2 Zn1 . 8.648(13)
Cl1 Cr1 Cl2 Zn1 2_575 -171.352(13)
C1 Zn1 O2 C6 . -174.25(14)
Cl1 Zn1 O2 C6 . -35.63(13)
Cl2 Zn1 O2 C6 . 60.92(13)
C1 Zn1 O2 C9 . -14.53(15)
Cl1 Zn1 O2 C9 . 124.09(13)
Cl2 Zn1 O2 C9 . -139.37(13)
Cl2 Cr1 O1 C5 . -140.66(13)
Cl2 Cr1 O1 C5 2_575 39.34(13)
Cl1 Cr1 O1 C5 . -56.34(13)
Cl1 Cr1 O1 C5 2_575 123.66(13)
Cl2 Cr1 O1 C2 . 49.54(13)
Cl2 Cr1 O1 C2 2_575 -130.46(13)
Cl1 Cr1 O1 C2 . 133.85(13)
Cl1 Cr1 O1 C2 2_575 -46.15(13)
C5 O1 C2 C3 . 3.4(2)
Cr1 O1 C2 C3 . 174.67(12)
O1 C2 C3 C4 . 19.4(2)
C2 C3 C4 C5 . -33.82(19)
C2 O1 C5 C4 . -25.10(18)
Cr1 O1 C5 C4 . 163.78(11)
C3 C4 C5 O1 . 36.09(18)
C9 O2 C6 C7 . 14.67(19)
Zn1 O2 C6 C7 . 176.82(11)
O2 C6 C7 C8 . -31.90(19)
C6 C7 C8 C9 . 36.79(19)
C6 O2 C9 C8 . 8.89(19)
Zn1 O2 C9 C8 . -153.20(12)
C7 C8 C9 O2 . -28.48(19)
